data_1512025
loop_
_publ_author_name
'Gan, Chew-Yan'
'Low, Yun-Yee'
'Thomas, Noel F.'
'Kam, Toh-Seok'

_publ_section_title
;
 Rhazinilam-Leuconolam-Leuconoxine Alkaloids from Leuconotis griffithii.
;
_journal_issue 5
_journal_name_full 'Journal of natural products'
_journal_page_first 957
_journal_page_last 964
_journal_paper_doi 10.1021/np400214y
_journal_volume 76
_journal_year 2013
_chemical_absolute_configuration rm
_chemical_formula_moiety 'C19 H22 N2 O3, C H4 O'
_chemical_formula_sum 'C20 H26 N2 O4'
_chemical_formula_weight 358.43
_chemical_melting_point 199.0(10)
_chemical_name_common 'Leuconodine B (scholarisine G)'
_chemical_name_systematic
; 
 ? 
;
_space_group_IT_number 19
_symmetry_cell_setting orthorhombic
_symmetry_space_group_name_Hall 'P 2ac 2ab'
_symmetry_space_group_name_H-M 'P 21 21 21'
_atom_sites_solution_hydrogens geom
_atom_sites_solution_primary direct
_atom_sites_solution_secondary difmap
_audit_creation_method SHELXL-97
_cell_angle_alpha 90.00
_cell_angle_beta 90.00
_cell_angle_gamma 90.00
_cell_formula_units_Z 4
_cell_length_a 8.0382(5)
_cell_length_b 14.5281(9)
_cell_length_c 15.2187(8)
_cell_measurement_reflns_used 1704
_cell_measurement_temperature 100(2)
_cell_measurement_theta_max 23.54
_cell_measurement_theta_min 2.80
_cell_volume 1777.24(18)
_computing_cell_refinement 'SAINT (Bruker, 2007)'
_computing_data_collection 'APEX2 (Bruker, 2007)'
_computing_data_reduction 'SAINT (Bruker, 2007)'
_computing_molecular_graphics 'X-SEED (Barbour, 2001)'
_computing_publication_material
;  
SHELXL-97 (Sheldrick, 2008), enCIFer (Allen et al., 2004),
;
_computing_structure_refinement
;  
SHELXL97 (Sheldrick, 2008), Olex2 (Dolomanov & Puschmann, 2009)
;
_computing_structure_solution 'SHELXS97 (Sheldrick, 2008)'
_diffrn_ambient_temperature 100(2)
_diffrn_measured_fraction_theta_full 0.999
_diffrn_measured_fraction_theta_max 0.996
_diffrn_measurement_device_type 'Bruker SMART APEX CCD'
_diffrn_measurement_method '\w scan'
_diffrn_radiation_monochromator graphite
_diffrn_radiation_source 'fine-focus sealed tube'
_diffrn_radiation_type MoK\a
_diffrn_radiation_wavelength 0.71073
_diffrn_reflns_av_R_equivalents 0.1043
_diffrn_reflns_av_sigmaI/netI 0.0700
_diffrn_reflns_limit_h_max 10
_diffrn_reflns_limit_h_min -10
_diffrn_reflns_limit_k_max 18
_diffrn_reflns_limit_k_min -18
_diffrn_reflns_limit_l_max 18
_diffrn_reflns_limit_l_min -18
_diffrn_reflns_number 12249
_diffrn_reflns_theta_full 25.00
_diffrn_reflns_theta_max 26.44
_diffrn_reflns_theta_min 1.94
_diffrn_standards_number 0
_exptl_absorpt_coefficient_mu 0.093
_exptl_absorpt_correction_T_max 0.996
_exptl_absorpt_correction_T_min 0.984
_exptl_absorpt_correction_type multi-scan
_exptl_absorpt_process_details 'SADABS (Bruker, 2006)'
_exptl_crystal_colour colorless
_exptl_crystal_density_diffrn 1.340
_exptl_crystal_density_method 'not measured'
_exptl_crystal_description Block
_exptl_crystal_F_000 768
_exptl_crystal_size_max 0.17
_exptl_crystal_size_mid 0.15
_exptl_crystal_size_min 0.04
_refine_diff_density_max 0.292
_refine_diff_density_min -0.231
_refine_diff_density_rms 0.054
_refine_ls_extinction_coef 0.0109(19)
_refine_ls_extinction_expression Fc^*^=kFc[1+0.001xFc^2^\l^3^/sin(2\q)]^-1/4^
_refine_ls_extinction_method SHELXL
_refine_ls_goodness_of_fit_ref 1.008
_refine_ls_hydrogen_treatment constr
_refine_ls_matrix_type full
_refine_ls_number_parameters 240
_refine_ls_number_reflns 2090
_refine_ls_number_restraints 0
_refine_ls_restrained_S_all 1.008
_refine_ls_R_factor_all 0.0801
_refine_ls_R_factor_gt 0.0491
_refine_ls_shift/su_max <0.001
_refine_ls_shift/su_mean <0.001
_refine_ls_structure_factor_coef Fsqd
_refine_ls_weighting_details 'calc w=1/[\s^2^(Fo^2^)+(0.0587P)^2^+0.0192P] where P=(Fo^2^+2Fc^2^)/3'
_refine_ls_weighting_scheme calc
_refine_ls_wR_factor_gt 0.0988
_refine_ls_wR_factor_ref 0.1091
_reflns_number_gt 1540
_reflns_number_total 2090
_reflns_threshold_expression I>2\s(I)
_cod_data_source_file np400214y_si_004.cif
_cod_data_source_block gcy_944_87sec_0m
_cod_depositor_comments
;
The following automatic conversions were performed:

'_chemical_melting_point' value '198-200' was changed to '199.0(10)'
- the average value was taken and precision was
estimated.

'_symmetry_cell_setting' value 'Orthorhombic' changed to
'orthorhombic' according to
/home/saulius/struct/CIF-dictionaries/cif_core.dic dictionary named
'cif_core.dic' version 2.3.1 from 2005-06-27.

Automatic conversion script
Id: cif_fix_values 1891 2012-01-12 08:04:46Z andrius 
;
_cod_original_sg_symbol_Hall 'P 2ac 2ab '
_cod_database_code 1512025

loop_
_symmetry_equiv_pos_as_xyz
'x, y, z'
'-x+1/2, -y, z+1/2'
'-x, y+1/2, -z+1/2'
'x+1/2, -y+1/2, -z'

loop_
_atom_site_label
_atom_site_type_symbol
_atom_site_fract_x
_atom_site_fract_y
_atom_site_fract_z
_atom_site_U_iso_or_equiv
_atom_site_adp_type
_atom_site_occupancy
_atom_site_symmetry_multiplicity
_atom_site_calc_flag
_atom_site_refinement_flags
C2 C 0.3799(4) 0.7321(3) 0.0206(2) 0.0218(8) Uani 1 1 d .
C3 C 0.6539(4) 0.7772(2) 0.2318(2) 0.0188(8) Uani 1 1 d .
H3A H 0.7208 0.8120 0.2751 0.023 Uiso 1 1 calc R
H3B H 0.6932 0.7937 0.1721 0.023 Uiso 1 1 calc R
C5 C 0.4170(5) 0.8413(2) 0.3142(2) 0.0178(8) Uani 1 1 d .
C6 C 0.2315(4) 0.8356(2) 0.3127(2) 0.0179(8) Uani 1 1 d .
H6A H 0.1809 0.8958 0.3274 0.021 Uiso 1 1 calc R
H6B H 0.1907 0.7888 0.3548 0.021 Uiso 1 1 calc R
C7 C 0.1917(4) 0.8081(2) 0.2187(2) 0.0174(8) Uani 1 1 d .
C8 C 0.1938(4) 0.8904(2) 0.1571(2) 0.0156(8) Uani 1 1 d .
C9 C 0.1014(4) 0.9703(2) 0.1634(2) 0.0201(8) Uani 1 1 d .
H9 H 0.0277 0.9798 0.2114 0.024 Uiso 1 1 calc R
C10 C 0.1186(4) 1.0365(2) 0.0982(2) 0.0227(9) Uani 1 1 d .
H10 H 0.0531 1.0909 0.1003 0.027 Uiso 1 1 calc R
C11 C 0.2304(5) 1.0237(2) 0.0302(2) 0.0244(9) Uani 1 1 d .
H11 H 0.2437 1.0708 -0.0125 0.029 Uiso 1 1 calc R
C12 C 0.3244(4) 0.9428(2) 0.0229(2) 0.0213(8) Uani 1 1 d .
H12 H 0.4000 0.9336 -0.0243 0.026 Uiso 1 1 calc R
C13 C 0.3019(4) 0.8768(2) 0.0877(2) 0.0172(8) Uani 1 1 d .
C14 C 0.6747(4) 0.6739(2) 0.2470(2) 0.0230(8) Uani 1 1 d .
H14A H 0.7915 0.6555 0.2361 0.028 Uiso 1 1 calc R
H14B H 0.6462 0.6583 0.3085 0.028 Uiso 1 1 calc R
C15 C 0.5591(4) 0.6235(2) 0.1841(2) 0.0219(8) Uani 1 1 d .
H15A H 0.5725 0.5565 0.1932 0.026 Uiso 1 1 calc R
H15B H 0.5941 0.6374 0.1231 0.026 Uiso 1 1 calc R
C16 C 0.3440(5) 0.6311(2) 0.0292(2) 0.0251(9) Uani 1 1 d .
H16A H 0.4477 0.5964 0.0177 0.030 Uiso 1 1 calc R
H16B H 0.2622 0.6134 -0.0164 0.030 Uiso 1 1 calc R
C17 C 0.2761(5) 0.6027(2) 0.1192(2) 0.0232(9) Uani 1 1 d .
H17A H 0.1575 0.6205 0.1233 0.028 Uiso 1 1 calc R
H17B H 0.2832 0.5349 0.1252 0.028 Uiso 1 1 calc R
C18 C 0.3443(5) 0.5182(3) 0.3094(3) 0.0293(9) Uani 1 1 d .
H18A H 0.3083 0.4771 0.2620 0.044 Uiso 1 1 calc R
H18B H 0.2854 0.5022 0.3637 0.044 Uiso 1 1 calc R
H18C H 0.4644 0.5115 0.3185 0.044 Uiso 1 1 calc R
C19 C 0.3049(4) 0.6176(2) 0.2846(2) 0.0210(8) Uani 1 1 d .
H19A H 0.3515 0.6587 0.3302 0.025 Uiso 1 1 calc R
H19B H 0.1826 0.6258 0.2847 0.025 Uiso 1 1 calc R
C20 C 0.3731(4) 0.6480(2) 0.1939(2) 0.0186(8) Uani 1 1 d .
C21 C 0.3519(4) 0.7544(2) 0.1861(2) 0.0161(8) Uani 1 1 d .
C22 C 0.3715(6) 0.6737(4) 0.5297(3) 0.0572(14) Uani 1 1 d .
H22A H 0.4549 0.6960 0.4878 0.086 Uiso 1 1 calc R
H22B H 0.3933 0.6089 0.5435 0.086 Uiso 1 1 calc R
H22C H 0.3772 0.7103 0.5837 0.086 Uiso 1 1 calc R
N1 N 0.3731(3) 0.78652(19) 0.09354(17) 0.0164(6) Uani 1 1 d .
N4 N 0.4786(3) 0.80063(19) 0.24111(18) 0.0164(6) Uani 1 1 d .
O2 O 0.4063(3) 0.76693(18) -0.05178(15) 0.0288(7) Uani 1 1 d .
O5 O 0.5031(3) 0.87484(17) 0.37307(15) 0.0249(6) Uani 1 1 d .
O7 O 0.0410(3) 0.75927(17) 0.21580(15) 0.0200(6) Uani 1 1 d .
H7 H 0.0117 0.7521 0.1632 0.030 Uiso 1 1 calc R
O22 O 0.2156(4) 0.6820(3) 0.4934(2) 0.0761(13) Uani 1 1 d .
H22 H 0.1435 0.6681 0.5310 0.114 Uiso 1 1 calc R

loop_
_atom_site_aniso_label
_atom_site_aniso_U_11
_atom_site_aniso_U_22
_atom_site_aniso_U_33
_atom_site_aniso_U_23
_atom_site_aniso_U_13
_atom_site_aniso_U_12
C2 0.0131(19) 0.029(2) 0.0228(19) -0.0016(17) -0.0010(15) 0.0019(16)
C3 0.0138(18) 0.0208(19) 0.0218(18) 0.0039(15) -0.0024(14) -0.0005(15)
C5 0.020(2) 0.0143(18) 0.0185(17) -0.0008(15) -0.0007(17) 0.0020(15)
C6 0.0157(19) 0.0212(19) 0.0167(16) 0.0008(15) 0.0001(15) 0.0015(15)
C7 0.0136(18) 0.0187(19) 0.0198(16) -0.0017(15) -0.0016(14) 0.0003(15)
C8 0.0136(19) 0.0198(19) 0.0133(15) -0.0021(14) -0.0003(14) -0.0031(15)
C9 0.016(2) 0.022(2) 0.0225(18) -0.0036(16) -0.0007(15) 0.0016(15)
C10 0.020(2) 0.018(2) 0.030(2) -0.0014(16) -0.0052(16) 0.0017(16)
C11 0.029(2) 0.022(2) 0.0220(18) 0.0047(17) -0.0022(17) -0.0041(18)
C12 0.0173(19) 0.028(2) 0.0184(17) 0.0012(16) -0.0036(16) -0.0037(17)
C13 0.0141(19) 0.0230(19) 0.0147(16) -0.0059(15) -0.0042(14) 0.0017(15)
C14 0.0128(19) 0.024(2) 0.0318(19) 0.0067(17) -0.0002(17) 0.0010(16)
C15 0.020(2) 0.0170(19) 0.0287(19) 0.0002(17) 0.0028(16) 0.0031(16)
C16 0.026(2) 0.025(2) 0.0249(19) -0.0085(17) 0.0005(17) 0.0043(18)
C17 0.022(2) 0.020(2) 0.0282(19) -0.0041(16) 0.0009(17) 0.0008(16)
C18 0.027(2) 0.024(2) 0.037(2) 0.0075(19) 0.0043(19) 0.0000(17)
C19 0.017(2) 0.0216(19) 0.0243(18) 0.0041(16) 0.0011(16) -0.0004(16)
C20 0.0150(19) 0.0166(19) 0.0240(18) 0.0012(15) -0.0001(15) 0.0008(15)
C21 0.0123(18) 0.0213(18) 0.0148(15) -0.0033(15) -0.0015(13) -0.0007(15)
C22 0.029(3) 0.094(4) 0.049(3) 0.008(3) 0.005(2) -0.007(3)
N1 0.0152(16) 0.0177(16) 0.0162(14) -0.0004(12) 0.0007(12) 0.0025(12)
N4 0.0087(15) 0.0187(16) 0.0218(15) -0.0028(13) -0.0007(12) 0.0013(12)
O2 0.0361(17) 0.0323(16) 0.0180(12) -0.0004(12) 0.0042(12) 0.0065(13)
O5 0.0238(15) 0.0295(15) 0.0214(13) -0.0078(11) -0.0049(11) -0.0008(12)
O7 0.0154(13) 0.0257(14) 0.0188(12) 0.0001(11) -0.0009(10) -0.0019(11)
O22 0.033(2) 0.154(4) 0.0405(18) 0.030(2) 0.0043(16) -0.001(2)

loop_
_atom_type_symbol
_atom_type_description
_atom_type_scat_dispersion_real
_atom_type_scat_dispersion_imag
_atom_type_scat_source
C C 0.0033 0.0000 'International Tables Vol C Tables 4.2.6.8 and 6.1.1.4'
H H 0.0000 0.0000 'International Tables Vol C Tables 4.2.6.8 and 6.1.1.4'
N N 0.0061 0.0000 'International Tables Vol C Tables 4.2.6.8 and 6.1.1.4'
O O 0.0106 0.0000 'International Tables Vol C Tables 4.2.6.8 and 6.1.1.4'

loop_
_geom_angle_atom_site_label_1
_geom_angle_atom_site_label_2
_geom_angle_atom_site_label_3
_geom_angle
O2 C2 N1 119.8(3)
O2 C2 C16 120.9(3)
N1 C2 C16 119.2(3)
N4 C3 C14 108.7(3)
N4 C3 H3A 110.0
C14 C3 H3A 110.0
N4 C3 H3B 110.0
C14 C3 H3B 110.0
H3A C3 H3B 108.3
O5 C5 N4 124.3(3)
O5 C5 C6 126.4(3)
N4 C5 C6 109.2(3)
C5 C6 C7 103.8(3)
C5 C6 H6A 111.0
C7 C6 H6A 111.0
C5 C6 H6B 111.0
C7 C6 H6B 111.0
H6A C6 H6B 109.0
O7 C7 C8 112.8(3)
O7 C7 C6 110.1(3)
C8 C7 C6 111.8(3)
O7 C7 C21 116.3(3)
C8 C7 C21 100.7(3)
C6 C7 C21 104.7(3)
C9 C8 C13 120.8(3)
C9 C8 C7 127.8(3)
C13 C8 C7 111.5(3)
C8 C9 C10 118.6(3)
C8 C9 H9 120.7
C10 C9 H9 120.7
C11 C10 C9 120.4(3)
C11 C10 H10 119.8
C9 C10 H10 119.8
C10 C11 C12 121.5(3)
C10 C11 H11 119.2
C12 C11 H11 119.2
C13 C12 C11 116.9(3)
C13 C12 H12 121.6
C11 C12 H12 121.6
C8 C13 C12 121.8(3)
C8 C13 N1 109.5(3)
C12 C13 N1 128.7(3)
C15 C14 C3 108.1(3)
C15 C14 H14A 110.1
C3 C14 H14A 110.1
C15 C14 H14B 110.1
C3 C14 H14B 110.1
H14A C14 H14B 108.4
C14 C15 C20 114.7(3)
C14 C15 H15A 108.6
C20 C15 H15A 108.6
C14 C15 H15B 108.6
C20 C15 H15B 108.6
H15A C15 H15B 107.6
C2 C16 C17 114.2(3)
C2 C16 H16A 108.7
C17 C16 H16A 108.7
C2 C16 H16B 108.7
C17 C16 H16B 108.7
H16A C16 H16B 107.6
C20 C17 C16 111.6(3)
C20 C17 H17A 109.3
C16 C17 H17A 109.3
C20 C17 H17B 109.3
C16 C17 H17B 109.3
H17A C17 H17B 108.0
C19 C18 H18A 109.5
C19 C18 H18B 109.5
H18A C18 H18B 109.5
C19 C18 H18C 109.5
H18A C18 H18C 109.5
H18B C18 H18C 109.5
C18 C19 C20 114.7(3)
C18 C19 H19A 108.6
C20 C19 H19A 108.6
C18 C19 H19B 108.6
C20 C19 H19B 108.6
H19A C19 H19B 107.6
C17 C20 C15 108.8(3)
C17 C20 C19 111.1(3)
C15 C20 C19 111.3(3)
C17 C20 C21 108.4(3)
C15 C20 C21 109.1(3)
C19 C20 C21 108.2(3)
N4 C21 N1 108.3(3)
N4 C21 C20 109.4(3)
N1 C21 C20 111.6(3)
N4 C21 C7 99.2(2)
N1 C21 C7 103.5(3)
C20 C21 C7 123.5(3)
O22 C22 H22A 109.5
O22 C22 H22B 109.5
H22A C22 H22B 109.5
O22 C22 H22C 109.5
H22A C22 H22C 109.5
H22B C22 H22C 109.5
C2 N1 C13 119.7(3)
C2 N1 C21 126.3(3)
C13 N1 C21 107.4(3)
C5 N4 C3 122.4(3)
C5 N4 C21 114.3(3)
C3 N4 C21 120.3(3)
C7 O7 H7 109.5
C22 O22 H22 109.5

loop_
_geom_bond_atom_site_label_1
_geom_bond_atom_site_label_2
_geom_bond_distance
C2 O2 1.231(4)
C2 N1 1.364(4)
C2 C16 1.501(5)
C3 N4 1.457(4)
C3 C14 1.527(5)
C3 H3A 0.9900
C3 H3B 0.9900
C5 O5 1.233(4)
C5 N4 1.354(4)
C5 C6 1.493(5)
C6 C7 1.520(4)
C6 H6A 0.9900
C6 H6B 0.9900
C7 O7 1.405(4)
C7 C8 1.519(5)
C7 C21 1.585(5)
C8 C9 1.381(5)
C8 C13 1.382(4)
C9 C10 1.388(5)
C9 H9 0.9500
C10 C11 1.383(5)
C10 H10 0.9500
C11 C12 1.401(5)
C11 H11 0.9500
C12 C13 1.387(5)
C12 H12 0.9500
C13 N1 1.434(4)
C14 C15 1.522(5)
C14 H14A 0.9900
C14 H14B 0.9900
C15 C20 1.545(5)
C15 H15A 0.9900
C15 H15B 0.9900
C16 C17 1.530(5)
C16 H16A 0.9900
C16 H16B 0.9900
C17 C20 1.528(5)
C17 H17A 0.9900
C17 H17B 0.9900
C18 C19 1.526(5)
C18 H18A 0.9800
C18 H18B 0.9800
C18 H18C 0.9800
C19 C20 1.549(5)
C19 H19A 0.9900
C19 H19B 0.9900
C20 C21 1.560(5)
C21 N4 1.479(4)
C21 N1 1.493(4)
C22 O22 1.375(5)
C22 H22A 0.9800
C22 H22B 0.9800
C22 H22C 0.9800
O7 H7 0.8400
O22 H22 0.8400

loop_
_geom_torsion_atom_site_label_1
_geom_torsion_atom_site_label_2
_geom_torsion_atom_site_label_3
_geom_torsion_atom_site_label_4
_geom_torsion
O5 C5 C6 C7 168.1(3)
N4 C5 C6 C7 -13.9(4)
C5 C6 C7 O7 152.3(3)
C5 C6 C7 C8 -81.5(3)
C5 C6 C7 C21 26.6(3)
O7 C7 C8 C9 67.9(4)
C6 C7 C8 C9 -56.9(5)
C21 C7 C8 C9 -167.5(3)
O7 C7 C8 C13 -110.8(3)
C6 C7 C8 C13 124.5(3)
C21 C7 C8 C13 13.8(3)
C13 C8 C9 C10 0.4(5)
C7 C8 C9 C10 -178.1(3)
C8 C9 C10 C11 -2.3(5)
C9 C10 C11 C12 2.6(5)
C10 C11 C12 C13 -0.9(5)
C9 C8 C13 C12 1.2(5)
C7 C8 C13 C12 180.0(3)
C9 C8 C13 N1 -176.1(3)
C7 C8 C13 N1 2.7(4)
C11 C12 C13 C8 -1.0(5)
C11 C12 C13 N1 175.8(3)
N4 C3 C14 C15 55.0(4)
C3 C14 C15 C20 -58.8(4)
O2 C2 C16 C17 -167.0(3)
N1 C2 C16 C17 9.1(5)
C2 C16 C17 C20 -44.4(4)
C16 C17 C20 C15 -56.3(4)
C16 C17 C20 C19 -179.2(3)
C16 C17 C20 C21 62.1(4)
C14 C15 C20 C17 172.4(3)
C14 C15 C20 C19 -64.9(4)
C14 C15 C20 C21 54.4(4)
C18 C19 C20 C17 71.6(4)
C18 C19 C20 C15 -49.8(4)
C18 C19 C20 C21 -169.6(3)
C17 C20 C21 N4 -164.6(3)
C15 C20 C21 N4 -46.4(4)
C19 C20 C21 N4 74.8(3)
C17 C20 C21 N1 -44.8(4)
C15 C20 C21 N1 73.4(3)
C19 C20 C21 N1 -165.3(3)
C17 C20 C21 C7 79.6(4)
C15 C20 C21 C7 -162.2(3)
C19 C20 C21 C7 -41.0(4)
O7 C7 C21 N4 -150.4(3)
C8 C7 C21 N4 87.4(3)
C6 C7 C21 N4 -28.8(3)
O7 C7 C21 N1 98.1(3)
C8 C7 C21 N1 -24.1(3)
C6 C7 C21 N1 -140.2(3)
O7 C7 C21 C20 -29.8(4)
C8 C7 C21 C20 -152.0(3)
C6 C7 C21 C20 91.9(4)
O2 C2 N1 C13 36.0(5)
C16 C2 N1 C13 -140.1(3)
O2 C2 N1 C21 -176.3(3)
C16 C2 N1 C21 7.6(5)
C8 C13 N1 C2 133.6(3)
C12 C13 N1 C2 -43.4(5)
C8 C13 N1 C21 -19.5(3)
C12 C13 N1 C21 163.4(3)
N4 C21 N1 C2 131.8(3)
C20 C21 N1 C2 11.3(5)
C7 C21 N1 C2 -123.6(3)
N4 C21 N1 C13 -77.3(3)
C20 C21 N1 C13 162.2(3)
C7 C21 N1 C13 27.3(3)
O5 C5 N4 C3 11.6(5)
C6 C5 N4 C3 -166.5(3)
O5 C5 N4 C21 172.1(3)
C6 C5 N4 C21 -6.0(4)
C14 C3 N4 C5 102.4(4)
C14 C3 N4 C21 -56.9(4)
N1 C21 N4 C5 129.6(3)
C20 C21 N4 C5 -108.5(3)
C7 C21 N4 C5 22.0(3)
N1 C21 N4 C3 -69.4(4)
C20 C21 N4 C3 52.4(4)
C7 C21 N4 C3 -177.1(3)
